data_1549276
loop_
_publ_author_name
'Wang, Long'
'Kehr, Gerald'
'Daniliuc, Constantin G.'
'Brinkk\"otter, Melanie'
'Wiegand, Thomas'
'W\"ubker, Anna-Lena'
'Eckert, Hellmut'
'Liu, Lei'
'Brandenburg, Jan Gerit'
'Grimme, Stefan'
'Erker, Gerhard'

_publ_section_title
;
 Solid state frustrated Lewis pair chemistry.
;
_journal_issue 21
_journal_name_full 'Chemical science'
_journal_page_first 4859
_journal_page_last 4865
_journal_paper_doi 10.1039/c8sc01089g
_journal_volume 9
_journal_year 2018
_chemical_formula_sum 'C36 H33 B F15 O2 P S'
_chemical_formula_weight 856.46
_space_group_IT_number 2
_space_group_name_Hall '-P 1'
_space_group_name_H-M_alt 'P -1'
_symmetry_cell_setting triclinic
_symmetry_space_group_name_Hall '-P 1'
_symmetry_space_group_name_H-M 'P -1'
_atom_sites_solution_hydrogens geom
_atom_sites_solution_primary direct
_atom_sites_solution_secondary difmap
_audit_creation_method SHELXL-97
_audit_update_record
;
2016-11-04 deposited with the CCDC.
2018-04-23 downloaded from the CCDC.
;
_cell_angle_alpha 90.384(1)
_cell_angle_beta 97.992(1)
_cell_angle_gamma 111.759(2)
_cell_formula_units_Z 2
_cell_length_a 10.9369(2)
_cell_length_b 12.6020(2)
_cell_length_c 15.7611(4)
_cell_measurement_reflns_used 5107
_cell_measurement_temperature 223(2)
_cell_measurement_theta_max 28.28
_cell_measurement_theta_min 4.08
_cell_volume 1993.92(8)
_computing_cell_refinement 'Collect (Nonius B.V., 1998)'
_computing_data_collection 'Collect (Nonius B.V., 1998)'
_computing_data_reduction 'Denzo-SMN (Otwinowski & Minor, 1997)'
_computing_molecular_graphics 'XP (BrukerAXS, 2000)'
_computing_publication_material 'SHELXL-97 (Sheldrick, 1997)'
_computing_structure_refinement 'SHELXL-97 (Sheldrick, 1997)'
_computing_structure_solution 'SHELXS-97 (Sheldrick, 1990)'
_diffrn_ambient_temperature 223(2)
_diffrn_measured_fraction_theta_full 0.973
_diffrn_measured_fraction_theta_max 0.973
_diffrn_measurement_device_type 'Nonius KappaCCD APEXII'
_diffrn_measurement_method '\w and \f scans'
_diffrn_radiation_monochromator 'Montel mirror'
_diffrn_radiation_source 'rotating anode Nonius FR591'
_diffrn_radiation_type MoK\a
_diffrn_radiation_wavelength 0.71073
_diffrn_reflns_av_R_equivalents 0.040
_diffrn_reflns_av_sigmaI/netI 0.0377
_diffrn_reflns_limit_h_max 12
_diffrn_reflns_limit_h_min -12
_diffrn_reflns_limit_k_max 14
_diffrn_reflns_limit_k_min -12
_diffrn_reflns_limit_l_max 16
_diffrn_reflns_limit_l_min -18
_diffrn_reflns_number 18732
_diffrn_reflns_theta_full 25.00
_diffrn_reflns_theta_max 25.00
_diffrn_reflns_theta_min 4.15
_exptl_absorpt_coefficient_mu 0.223
_exptl_absorpt_correction_T_max 0.9889
_exptl_absorpt_correction_T_min 0.9506
_exptl_absorpt_correction_type multi-scan
_exptl_absorpt_process_details 'Denzo (Otwinowski, Borek, Majewski & Minor, 2003)'
_exptl_crystal_colour colourless
_exptl_crystal_density_diffrn 1.427
_exptl_crystal_density_method 'not measured'
_exptl_crystal_description plate
_exptl_crystal_F_000 872
_exptl_crystal_size_max 0.23
_exptl_crystal_size_mid 0.20
_exptl_crystal_size_min 0.05
_refine_diff_density_max 0.351
_refine_diff_density_min -0.394
_refine_diff_density_rms 0.047
_refine_ls_extinction_method none
_refine_ls_goodness_of_fit_ref 1.033
_refine_ls_hydrogen_treatment constr
_refine_ls_matrix_type full
_refine_ls_number_parameters 505
_refine_ls_number_reflns 6810
_refine_ls_number_restraints 0
_refine_ls_restrained_S_all 1.033
_refine_ls_R_factor_all 0.0598
_refine_ls_R_factor_gt 0.0496
_refine_ls_shift/su_max 0.000
_refine_ls_shift/su_mean 0.000
_refine_ls_structure_factor_coef Fsqd
_refine_ls_weighting_details 'calc w=1/[\s^2^(Fo^2^)+(0.0322P)^2^+2.1357P] where P=(Fo^2^+2Fc^2^)/3'
_refine_ls_weighting_scheme calc
_refine_ls_wR_factor_gt 0.1112
_refine_ls_wR_factor_ref 0.1175
_reflns_number_gt 5755
_reflns_number_total 6810
_reflns_threshold_expression >2sigma(I)
_cod_data_source_file c8sc01089g2.cif
_cod_data_source_block erk7932
_cod_depositor_comments 'Adding full bibliography for 1549275--1549277.cif.'
_cod_original_cell_volume 1993.92(7)
_cod_original_sg_symbol_H-M P-1
_cod_database_code 1549276

loop_
_symmetry_equiv_pos_as_xyz
'x, y, z'
'-x, -y, -z'

loop_
_atom_site_label
_atom_site_type_symbol
_atom_site_fract_x
_atom_site_fract_y
_atom_site_fract_z
_atom_site_U_iso_or_equiv
_atom_site_adp_type
_atom_site_occupancy
_atom_site_symmetry_multiplicity
_atom_site_calc_flag
_atom_site_refinement_flags
S1 S 0.13644(7) 0.45569(5) 0.37325(4) 0.03855(17) Uani 1 1 d .
O1 O 0.0367(2) 0.42625(18) 0.42949(14) 0.0602(6) Uani 1 1 d .
P1 P 0.11800(6) 0.60530(5) 0.30087(4) 0.03251(16) Uani 1 1 d .
C1 C -0.0547(2) 0.5919(2) 0.27237(17) 0.0393(6) Uani 1 1 d .
H1 H -0.0532 0.6636 0.2464 0.047 Uiso 1 1 calc R
B1 B 0.1136(3) 0.2600(2) 0.28850(17) 0.0310(6) Uani 1 1 d .
O2 O 0.08757(16) 0.37228(14) 0.29094(10) 0.0335(4) Uani 1 1 d .
C2 C -0.1309(3) 0.4939(3) 0.20409(18) 0.0458(7) Uani 1 1 d .
H2A H -0.0854 0.5064 0.1536 0.055 Uiso 1 1 calc R
H2B H -0.1322 0.4214 0.2268 0.055 Uiso 1 1 calc R
C3 C -0.2736(3) 0.4869(3) 0.1779(2) 0.0578(8) Uani 1 1 d .
H3A H -0.2723 0.5567 0.1504 0.069 Uiso 1 1 calc R
H3B H -0.3217 0.4218 0.1362 0.069 Uiso 1 1 calc R
C4 C -0.3452(3) 0.4731(3) 0.2546(2) 0.0557(8) Uani 1 1 d .
H4A H -0.3535 0.4000 0.2792 0.067 Uiso 1 1 calc R
H4B H -0.4352 0.4719 0.2363 0.067 Uiso 1 1 calc R
C5 C -0.2711(3) 0.5700(3) 0.3222(2) 0.0583(8) Uani 1 1 d .
H5A H -0.3179 0.5571 0.3721 0.070 Uiso 1 1 calc R
H5B H -0.2705 0.6421 0.2991 0.070 Uiso 1 1 calc R
C6 C -0.1274(3) 0.5798(3) 0.3506(2) 0.0541(8) Uani 1 1 d .
H6A H -0.1274 0.5115 0.3800 0.065 Uiso 1 1 calc R
H6B H -0.0807 0.6466 0.3911 0.065 Uiso 1 1 calc R
C11 C 0.2216(2) 0.7319(2) 0.37186(16) 0.0376(6) Uani 1 1 d .
H11 H 0.3146 0.7472 0.3637 0.045 Uiso 1 1 calc R
C12 C 0.2176(3) 0.7157(3) 0.46742(18) 0.0542(8) Uani 1 1 d .
H12A H 0.1281 0.7031 0.4799 0.065 Uiso 1 1 calc R
H12B H 0.2378 0.6482 0.4830 0.065 Uiso 1 1 calc R
C13 C 0.3190(3) 0.8213(3) 0.5202(2) 0.0567(8) Uani 1 1 d .
H13A H 0.3116 0.8118 0.5812 0.068 Uiso 1 1 calc R
H13B H 0.4090 0.8285 0.5125 0.068 Uiso 1 1 calc R
C14 C 0.2978(3) 0.9296(3) 0.4942(2) 0.0634(9) Uani 1 1 d .
H14A H 0.2124 0.9265 0.5087 0.076 Uiso 1 1 calc R
H14B H 0.3684 0.9958 0.5266 0.076 Uiso 1 1 calc R
C15 C 0.2986(4) 0.9446(3) 0.4000(2) 0.0709(10) Uani 1 1 d .
H15A H 0.3876 0.9569 0.3866 0.085 Uiso 1 1 calc R
H15B H 0.2789 1.0125 0.3851 0.085 Uiso 1 1 calc R
C16 C 0.1956(3) 0.8394(2) 0.3459(2) 0.0593(8) Uani 1 1 d .
H16A H 0.1056 0.8309 0.3550 0.071 Uiso 1 1 calc R
H16B H 0.2017 0.8498 0.2849 0.071 Uiso 1 1 calc R
C21 C 0.1903(2) 0.6038(2) 0.20377(16) 0.0353(5) Uani 1 1 d .
H21 H 0.1446 0.5255 0.1763 0.042 Uiso 1 1 calc R
C22 C 0.1675(3) 0.6849(3) 0.13699(19) 0.0535(8) Uani 1 1 d .
H22A H 0.0729 0.6734 0.1261 0.064 Uiso 1 1 calc R
H22B H 0.2185 0.7646 0.1583 0.064 Uiso 1 1 calc R
C23 C 0.2124(3) 0.6600(4) 0.0542(2) 0.0659(9) Uani 1 1 d .
H23A H 0.1593 0.5808 0.0324 0.079 Uiso 1 1 calc R
H23B H 0.1975 0.7109 0.0107 0.079 Uiso 1 1 calc R
C24 C 0.3591(3) 0.6775(3) 0.06971(19) 0.0595(8) Uani 1 1 d .
H24A H 0.3845 0.6574 0.0164 0.071 Uiso 1 1 calc R
H24B H 0.4125 0.7584 0.0860 0.071 Uiso 1 1 calc R
C25 C 0.3886(3) 0.6049(3) 0.13989(19) 0.0514(7) Uani 1 1 d .
H25A H 0.4850 0.6239 0.1520 0.062 Uiso 1 1 calc R
H25B H 0.3460 0.5239 0.1198 0.062 Uiso 1 1 calc R
C26 C 0.3388(2) 0.6235(2) 0.22231(17) 0.0398(6) Uani 1 1 d .
H26A H 0.3897 0.7018 0.2468 0.048 Uiso 1 1 calc R
H26B H 0.3525 0.5705 0.2643 0.048 Uiso 1 1 calc R
C31 C 0.2036(2) 0.2565(2) 0.38050(15) 0.0315(5) Uani 1 1 d .
F32 F 0.02717(16) 0.11809(15) 0.43941(10) 0.0566(5) Uani 1 1 d .
C32 C 0.1561(3) 0.1890(2) 0.44649(16) 0.0380(6) Uani 1 1 d .
F33 F 0.1789(2) 0.12126(16) 0.58518(11) 0.0649(5) Uani 1 1 d .
C33 C 0.2330(3) 0.1887(2) 0.52399(17) 0.0437(6) Uani 1 1 d .
F34 F 0.44046(19) 0.25896(18) 0.61271(11) 0.0682(5) Uani 1 1 d .
C34 C 0.3642(3) 0.2592(3) 0.53805(17) 0.0460(7) Uani 1 1 d .
F35 F 0.54530(15) 0.40276(16) 0.49105(12) 0.0642(5) Uani 1 1 d .
C35 C 0.4173(2) 0.3307(2) 0.47659(18) 0.0422(6) Uani 1 1 d .
F36 F 0.39302(14) 0.40539(13) 0.34422(10) 0.0462(4) Uani 1 1 d .
C36 C 0.3366(2) 0.3291(2) 0.40091(16) 0.0353(5) Uani 1 1 d .
C41 C -0.0278(2) 0.1489(2) 0.26998(15) 0.0350(5) Uani 1 1 d .
C42 C -0.1549(3) 0.1478(2) 0.26795(19) 0.0474(7) Uani 1 1 d .
F42 F -0.17514(17) 0.24415(17) 0.28554(15) 0.0702(5) Uani 1 1 d .
F43 F -0.38947(18) 0.0551(2) 0.24866(17) 0.0959(8) Uani 1 1 d .
C43 C -0.2688(3) 0.0495(3) 0.2494(2) 0.0606(9) Uani 1 1 d .
F44 F -0.3682(2) -0.14872(19) 0.21324(15) 0.0967(8) Uani 1 1 d .
C44 C -0.2581(3) -0.0527(3) 0.2313(2) 0.0630(10) Uani 1 1 d .
F45 F -0.1225(2) -0.15700(15) 0.21708(14) 0.0833(7) Uani 1 1 d .
C45 C -0.1346(3) -0.0566(2) 0.23309(19) 0.0558(8) Uani 1 1 d .
F46 F 0.09458(17) 0.03168(13) 0.25572(12) 0.0561(4) Uani 1 1 d .
C46 C -0.0243(3) 0.0422(2) 0.25246(16) 0.0427(6) Uani 1 1 d .
C51 C 0.1862(2) 0.2655(2) 0.20326(15) 0.0320(5) Uani 1 1 d .
F52 F 0.35784(16) 0.20247(14) 0.26273(10) 0.0504(4) Uani 1 1 d .
C52 C 0.2973(3) 0.2398(2) 0.19518(17) 0.0399(6) Uani 1 1 d .
F53 F 0.46073(18) 0.22179(18) 0.11887(12) 0.0686(5) Uani 1 1 d .
C53 C 0.3527(3) 0.2475(3) 0.12104(19) 0.0479(7) Uani 1 1 d .
F54 F 0.3466(2) 0.2875(2) -0.02526(12) 0.0763(6) Uani 1 1 d .
C54 C 0.2950(3) 0.2804(3) 0.04800(18) 0.0507(7) Uani 1 1 d .
F55 F 0.12438(18) 0.33411(17) -0.02063(10) 0.0640(5) Uani 1 1 d .
C55 C 0.1834(3) 0.3034(2) 0.05082(17) 0.0446(6) Uani 1 1 d .
F56 F 0.01840(14) 0.31644(13) 0.12253(9) 0.0444(4) Uani 1 1 d .
C56 C 0.1317(2) 0.2951(2) 0.12623(16) 0.0357(5) Uani 1 1 d .

loop_
_atom_site_aniso_label
_atom_site_aniso_U_11
_atom_site_aniso_U_22
_atom_site_aniso_U_33
_atom_site_aniso_U_23
_atom_site_aniso_U_13
_atom_site_aniso_U_12
S1 0.0500(4) 0.0359(3) 0.0298(3) 0.0005(3) 0.0033(3) 0.0173(3)
O1 0.0892(16) 0.0541(13) 0.0500(12) 0.0146(10) 0.0346(12) 0.0326(12)
P1 0.0309(3) 0.0346(3) 0.0309(3) 0.0009(3) 0.0032(3) 0.0114(3)
C1 0.0302(13) 0.0439(15) 0.0430(15) 0.0028(12) 0.0051(11) 0.0132(11)
B1 0.0307(14) 0.0305(14) 0.0296(14) 0.0012(11) 0.0011(11) 0.0103(11)
O2 0.0352(9) 0.0328(9) 0.0304(9) -0.0020(7) 0.0006(7) 0.0119(7)
C2 0.0344(14) 0.0586(18) 0.0409(15) -0.0068(13) 0.0057(12) 0.0135(12)
C3 0.0318(14) 0.084(2) 0.0488(18) 0.0006(16) 0.0014(13) 0.0137(15)
C4 0.0325(14) 0.067(2) 0.064(2) 0.0067(16) 0.0113(14) 0.0128(13)
C5 0.0443(16) 0.068(2) 0.068(2) -0.0019(16) 0.0214(15) 0.0220(15)
C6 0.0416(16) 0.069(2) 0.0502(18) -0.0100(15) 0.0112(13) 0.0178(14)
C11 0.0329(13) 0.0382(14) 0.0386(14) -0.0017(11) 0.0023(11) 0.0110(11)
C12 0.066(2) 0.0485(17) 0.0403(16) -0.0059(13) 0.0059(14) 0.0132(15)
C13 0.0627(19) 0.0551(19) 0.0423(17) -0.0112(14) 0.0043(14) 0.0123(15)
C14 0.0542(19) 0.0516(19) 0.076(2) -0.0258(17) 0.0008(17) 0.0143(15)
C15 0.078(2) 0.0369(17) 0.083(3) -0.0037(16) -0.015(2) 0.0135(16)
C16 0.066(2) 0.0365(16) 0.064(2) -0.0025(14) -0.0140(16) 0.0145(14)
C21 0.0298(12) 0.0423(14) 0.0311(13) 0.0021(10) 0.0034(10) 0.0110(10)
C22 0.0435(16) 0.077(2) 0.0420(16) 0.0235(15) 0.0068(13) 0.0250(15)
C23 0.0493(18) 0.102(3) 0.0388(17) 0.0192(17) 0.0049(14) 0.0194(18)
C24 0.0451(17) 0.086(2) 0.0387(16) 0.0058(15) 0.0136(13) 0.0118(16)
C25 0.0358(14) 0.0616(19) 0.0529(18) -0.0025(14) 0.0118(13) 0.0122(13)
C26 0.0286(13) 0.0451(15) 0.0442(15) 0.0065(12) 0.0053(11) 0.0122(11)
C31 0.0333(12) 0.0312(12) 0.0296(12) -0.0013(10) 0.0024(10) 0.0125(10)
F32 0.0462(9) 0.0618(11) 0.0379(9) 0.0110(8) 0.0040(7) -0.0063(8)
C32 0.0378(14) 0.0352(13) 0.0346(14) -0.0002(11) -0.0004(11) 0.0085(11)
F33 0.0855(13) 0.0651(11) 0.0342(9) 0.0154(8) 0.0049(9) 0.0180(10)
C33 0.0596(17) 0.0427(15) 0.0293(13) 0.0045(11) 0.0059(12) 0.0201(13)
F34 0.0706(12) 0.0952(14) 0.0389(9) -0.0022(9) -0.0207(9) 0.0415(11)
C34 0.0511(16) 0.0553(17) 0.0338(14) -0.0060(12) -0.0109(12) 0.0288(14)
F35 0.0333(9) 0.0782(13) 0.0669(12) -0.0076(10) -0.0113(8) 0.0116(8)
C35 0.0302(13) 0.0491(16) 0.0440(15) -0.0089(12) -0.0054(11) 0.0151(11)
F36 0.0349(8) 0.0488(9) 0.0457(9) 0.0059(7) 0.0057(7) 0.0053(7)
C36 0.0341(13) 0.0357(13) 0.0348(13) -0.0001(10) 0.0028(11) 0.0126(11)
C41 0.0348(13) 0.0384(14) 0.0240(12) 0.0027(10) 0.0012(10) 0.0060(11)
C42 0.0378(15) 0.0471(16) 0.0482(16) 0.0048(13) 0.0038(12) 0.0063(12)
F42 0.0388(9) 0.0661(12) 0.1054(16) 0.0026(11) 0.0179(10) 0.0169(8)
F43 0.0330(10) 0.1076(18) 0.122(2) 0.0096(15) 0.0070(11) -0.0008(10)
C43 0.0321(15) 0.075(2) 0.0545(19) 0.0102(16) 0.0010(13) -0.0013(14)
F44 0.0727(14) 0.0696(14) 0.0879(16) 0.0015(12) -0.0089(12) -0.0346(11)
C44 0.056(2) 0.0507(19) 0.0448(17) 0.0042(14) -0.0058(15) -0.0177(15)
F45 0.1095(17) 0.0338(10) 0.0846(15) -0.0047(9) 0.0037(12) 0.0056(10)
C45 0.070(2) 0.0340(15) 0.0430(17) 0.0009(12) -0.0016(15) -0.0006(14)
F46 0.0631(11) 0.0378(9) 0.0680(11) 0.0021(8) 0.0038(9) 0.0219(8)
C46 0.0499(16) 0.0375(14) 0.0309(13) 0.0036(11) -0.0002(12) 0.0072(12)
C51 0.0316(12) 0.0298(12) 0.0310(13) -0.0007(10) 0.0032(10) 0.0080(10)
F52 0.0514(9) 0.0648(11) 0.0448(9) 0.0034(8) 0.0030(7) 0.0347(8)
C52 0.0391(14) 0.0420(15) 0.0371(14) -0.0008(11) 0.0021(11) 0.0147(11)
F53 0.0528(10) 0.0989(15) 0.0663(12) -0.0045(10) 0.0202(9) 0.0389(10)
C53 0.0370(14) 0.0579(18) 0.0497(17) -0.0070(13) 0.0109(13) 0.0174(13)
F54 0.0711(12) 0.1161(17) 0.0462(10) 0.0072(11) 0.0311(9) 0.0325(12)
C54 0.0480(16) 0.0629(19) 0.0360(15) -0.0004(13) 0.0159(13) 0.0114(14)
F55 0.0679(11) 0.0899(14) 0.0327(9) 0.0145(9) 0.0044(8) 0.0289(10)
C55 0.0449(15) 0.0516(16) 0.0297(14) 0.0044(12) 0.0041(11) 0.0100(13)
F56 0.0403(8) 0.0584(10) 0.0346(8) 0.0012(7) -0.0020(6) 0.0215(7)
C56 0.0330(13) 0.0379(14) 0.0324(13) -0.0006(10) 0.0021(10) 0.0099(10)

loop_
_atom_type_symbol
_atom_type_description
_atom_type_scat_dispersion_real
_atom_type_scat_dispersion_imag
_atom_type_scat_source
C C 0.0033 0.0016 'International Tables Vol C Tables 4.2.6.8 and 6.1.1.4'
H H 0.0000 0.0000 'International Tables Vol C Tables 4.2.6.8 and 6.1.1.4'
B B 0.0013 0.0007 'International Tables Vol C Tables 4.2.6.8 and 6.1.1.4'
O O 0.0106 0.0060 'International Tables Vol C Tables 4.2.6.8 and 6.1.1.4'
F F 0.0171 0.0103 'International Tables Vol C Tables 4.2.6.8 and 6.1.1.4'
P P 0.1023 0.0942 'International Tables Vol C Tables 4.2.6.8 and 6.1.1.4'
S S 0.1246 0.1234 'International Tables Vol C Tables 4.2.6.8 and 6.1.1.4'

loop_
_geom_angle_atom_site_label_1
_geom_angle_atom_site_label_2
_geom_angle_atom_site_label_3
_geom_angle
O1 S1 O2 110.83(12)
O1 S1 P1 106.27(9)
O2 S1 P1 93.42(7)
C21 P1 C1 109.74(12)
C21 P1 C11 110.54(12)
C1 P1 C11 113.85(12)
C21 P1 S1 105.44(9)
C1 P1 S1 112.38(9)
C11 P1 S1 104.49(9)
C2 C1 C6 111.3(2)
C2 C1 P1 111.18(18)
C6 C1 P1 112.93(19)
C2 C1 H1 107.0
C6 C1 H1 107.0
P1 C1 H1 107.0
O2 B1 C51 104.47(19)
O2 B1 C41 110.52(19)
C51 B1 C41 106.13(19)
O2 B1 C31 107.61(18)
C51 B1 C31 115.37(19)
C41 B1 C31 112.5(2)
B1 O2 S1 121.21(14)
C3 C2 C1 110.7(2)
C3 C2 H2A 109.5
C1 C2 H2A 109.5
C3 C2 H2B 109.5
C1 C2 H2B 109.5
H2A C2 H2B 108.1
C4 C3 C2 111.2(2)
C4 C3 H3A 109.4
C2 C3 H3A 109.4
C4 C3 H3B 109.4
C2 C3 H3B 109.4
H3A C3 H3B 108.0
C3 C4 C5 111.0(2)
C3 C4 H4A 109.4
C5 C4 H4A 109.4
C3 C4 H4B 109.4
C5 C4 H4B 109.4
H4A C4 H4B 108.0
C4 C5 C6 112.0(3)
C4 C5 H5A 109.2
C6 C5 H5A 109.2
C4 C5 H5B 109.2
C6 C5 H5B 109.2
H5A C5 H5B 107.9
C5 C6 C1 110.1(2)
C5 C6 H6A 109.6
C1 C6 H6A 109.6
C5 C6 H6B 109.6
C1 C6 H6B 109.6
H6A C6 H6B 108.1
C12 C11 C16 111.0(2)
C12 C11 P1 114.85(19)
C16 C11 P1 112.73(18)
C12 C11 H11 105.8
C16 C11 H11 105.8
P1 C11 H11 105.8
C13 C12 C11 110.1(2)
C13 C12 H12A 109.6
C11 C12 H12A 109.6
C13 C12 H12B 109.6
C11 C12 H12B 109.6
H12A C12 H12B 108.2
C14 C13 C12 111.7(3)
C14 C13 H13A 109.3
C12 C13 H13A 109.3
C14 C13 H13B 109.3
C12 C13 H13B 109.3
H13A C13 H13B 107.9
C15 C14 C13 111.8(3)
C15 C14 H14A 109.3
C13 C14 H14A 109.3
C15 C14 H14B 109.3
C13 C14 H14B 109.3
H14A C14 H14B 107.9
C14 C15 C16 111.5(3)
C14 C15 H15A 109.3
C16 C15 H15A 109.3
C14 C15 H15B 109.3
C16 C15 H15B 109.3
H15A C15 H15B 108.0
C11 C16 C15 109.7(2)
C11 C16 H16A 109.7
C15 C16 H16A 109.7
C11 C16 H16B 109.7
C15 C16 H16B 109.7
H16A C16 H16B 108.2
C22 C21 C26 110.0(2)
C22 C21 P1 114.73(19)
C26 C21 P1 112.90(17)
C22 C21 H21 106.2
C26 C21 H21 106.2
P1 C21 H21 106.2
C23 C22 C21 108.7(3)
C23 C22 H22A 110.0
C21 C22 H22A 110.0
C23 C22 H22B 110.0
C21 C22 H22B 110.0
H22A C22 H22B 108.3
C24 C23 C22 110.8(3)
C24 C23 H23A 109.5
C22 C23 H23A 109.5
C24 C23 H23B 109.5
C22 C23 H23B 109.5
H23A C23 H23B 108.1
C25 C24 C23 111.6(3)
C25 C24 H24A 109.3
C23 C24 H24A 109.3
C25 C24 H24B 109.3
C23 C24 H24B 109.3
H24A C24 H24B 108.0
C24 C25 C26 111.9(2)
C24 C25 H25A 109.2
C26 C25 H25A 109.2
C24 C25 H25B 109.2
C26 C25 H25B 109.2
H25A C25 H25B 107.9
C25 C26 C21 110.3(2)
C25 C26 H26A 109.6
C21 C26 H26A 109.6
C25 C26 H26B 109.6
C21 C26 H26B 109.6
H26A C26 H26B 108.1
C32 C31 C36 113.2(2)
C32 C31 B1 125.0(2)
C36 C31 B1 121.7(2)
F32 C32 C31 121.1(2)
F32 C32 C33 114.8(2)
C31 C32 C33 124.2(2)
F33 C33 C34 120.3(2)
F33 C33 C32 120.5(3)
C34 C33 C32 119.2(3)
F34 C34 C33 119.9(3)
F34 C34 C35 120.2(3)
C33 C34 C35 119.9(2)
F35 C35 C34 120.2(2)
F35 C35 C36 120.9(3)
C34 C35 C36 118.8(2)
F36 C36 C35 116.2(2)
F36 C36 C31 119.2(2)
C35 C36 C31 124.6(2)
C42 C41 C46 113.8(2)
C42 C41 B1 127.6(2)
C46 C41 B1 118.6(2)
F42 C42 C41 121.1(2)
F42 C42 C43 115.6(3)
C41 C42 C43 123.3(3)
F43 C43 C44 120.3(3)
F43 C43 C42 119.9(3)
C44 C43 C42 119.8(3)
F44 C44 C43 120.3(3)
F44 C44 C45 120.4(3)
C43 C44 C45 119.3(3)
F45 C45 C44 120.0(3)
F45 C45 C46 120.9(3)
C44 C45 C46 119.2(3)
F46 C46 C45 116.2(3)
F46 C46 C41 119.2(2)
C45 C46 C41 124.6(3)
C52 C51 C56 112.4(2)
C52 C51 B1 128.3(2)
C56 C51 B1 119.2(2)
F52 C52 C53 115.2(2)
F52 C52 C51 120.2(2)
C53 C52 C51 124.6(2)
F53 C53 C54 119.7(3)
F53 C53 C52 120.8(3)
C54 C53 C52 119.4(2)
F54 C54 C55 120.6(3)
F54 C54 C53 120.5(3)
C55 C54 C53 118.9(2)
F55 C55 C54 119.6(2)
F55 C55 C56 120.6(3)
C54 C55 C56 119.8(2)
F56 C56 C55 115.7(2)
F56 C56 C51 119.5(2)
C55 C56 C51 124.7(2)

loop_
_geom_bond_atom_site_label_1
_geom_bond_atom_site_label_2
_geom_bond_distance
S1 O1 1.445(2)
S1 O2 1.5639(17)
S1 P1 2.2679(9)
P1 C21 1.821(3)
P1 C1 1.824(2)
P1 C11 1.834(3)
C1 C2 1.532(4)
C1 C6 1.537(4)
C1 H1 0.9900
B1 O2 1.545(3)
B1 C51 1.643(4)
B1 C41 1.643(3)
B1 C31 1.646(3)
C2 C3 1.527(4)
C2 H2A 0.9800
C2 H2B 0.9800
C3 C4 1.507(4)
C3 H3A 0.9800
C3 H3B 0.9800
C4 C5 1.513(4)
C4 H4A 0.9800
C4 H4B 0.9800
C5 C6 1.531(4)
C5 H5A 0.9800
C5 H5B 0.9800
C6 H6A 0.9800
C6 H6B 0.9800
C11 C12 1.526(4)
C11 C16 1.531(4)
C11 H11 0.9900
C12 C13 1.526(4)
C12 H12A 0.9800
C12 H12B 0.9800
C13 C14 1.516(5)
C13 H13A 0.9800
C13 H13B 0.9800
C14 C15 1.498(5)
C14 H14A 0.9800
C14 H14B 0.9800
C15 C16 1.537(4)
C15 H15A 0.9800
C15 H15B 0.9800
C16 H16A 0.9800
C16 H16B 0.9800
C21 C22 1.531(4)
C21 C26 1.534(3)
C21 H21 0.9900
C22 C23 1.526(4)
C22 H22A 0.9800
C22 H22B 0.9800
C23 C24 1.520(4)
C23 H23A 0.9800
C23 H23B 0.9800
C24 C25 1.516(4)
C24 H24A 0.9800
C24 H24B 0.9800
C25 C26 1.526(4)
C25 H25A 0.9800
C25 H25B 0.9800
C26 H26A 0.9800
C26 H26B 0.9800
C31 C32 1.382(3)
C31 C36 1.391(3)
F32 C32 1.349(3)
C32 C33 1.384(4)
F33 C33 1.341(3)
C33 C34 1.365(4)
F34 C34 1.345(3)
C34 C35 1.366(4)
F35 C35 1.342(3)
C35 C36 1.377(4)
F36 C36 1.352(3)
C41 C42 1.382(4)
C41 C46 1.386(4)
C42 F42 1.346(3)
C42 C43 1.386(4)
F43 C43 1.346(4)
C43 C44 1.367(5)
F44 C44 1.348(3)
C44 C45 1.367(5)
F45 C45 1.346(4)
C45 C46 1.370(4)
F46 C46 1.349(3)
C51 C52 1.390(3)
C51 C56 1.392(3)
F52 C52 1.354(3)
C52 C53 1.377(4)
F53 C53 1.340(3)
C53 C54 1.376(4)
F54 C54 1.343(3)
C54 C55 1.361(4)
F55 C55 1.350(3)
C55 C56 1.374(4)
F56 C56 1.356(3)

loop_
_geom_torsion_atom_site_label_1
_geom_torsion_atom_site_label_2
_geom_torsion_atom_site_label_3
_geom_torsion_atom_site_label_4
_geom_torsion
O1 S1 P1 C21 -157.49(13)
O2 S1 P1 C21 -44.63(11)
O1 S1 P1 C1 -37.98(14)
O2 S1 P1 C1 74.88(12)
O1 S1 P1 C11 85.94(14)
O2 S1 P1 C11 -161.20(11)
C21 P1 C1 C2 48.1(2)
C11 P1 C1 C2 172.54(19)
S1 P1 C1 C2 -68.9(2)
C21 P1 C1 C6 174.0(2)
C11 P1 C1 C6 -61.5(2)
S1 P1 C1 C6 57.0(2)
C51 B1 O2 S1 -126.68(16)
C41 B1 O2 S1 119.56(18)
C31 B1 O2 S1 -3.6(2)
O1 S1 O2 B1 -89.18(19)
P1 S1 O2 B1 161.97(16)
C6 C1 C2 C3 55.6(3)
P1 C1 C2 C3 -177.5(2)
C1 C2 C3 C4 -56.6(4)
C2 C3 C4 C5 56.9(4)
C3 C4 C5 C6 -56.6(4)
C4 C5 C6 C1 55.1(4)
C2 C1 C6 C5 -54.6(3)
P1 C1 C6 C5 179.5(2)
C21 P1 C11 C12 -149.9(2)
C1 P1 C11 C12 86.0(2)
S1 P1 C11 C12 -37.0(2)
C21 P1 C11 C16 81.6(2)
C1 P1 C11 C16 -42.5(3)
S1 P1 C11 C16 -165.4(2)
C16 C11 C12 C13 -57.2(3)
P1 C11 C12 C13 173.5(2)
C11 C12 C13 C14 55.4(4)
C12 C13 C14 C15 -55.0(4)
C13 C14 C15 C16 55.3(4)
C12 C11 C16 C15 57.4(4)
P1 C11 C16 C15 -172.2(2)
C14 C15 C16 C11 -56.3(4)
C1 P1 C21 C22 48.7(2)
C11 P1 C21 C22 -77.7(2)
S1 P1 C21 C22 169.93(18)
C1 P1 C21 C26 175.82(18)
C11 P1 C21 C26 49.4(2)
S1 P1 C21 C26 -62.94(19)
C26 C21 C22 C23 60.8(3)
P1 C21 C22 C23 -170.6(2)
C21 C22 C23 C24 -59.7(4)
C22 C23 C24 C25 56.3(4)
C23 C24 C25 C26 -53.4(4)
C24 C25 C26 C21 54.3(3)
C22 C21 C26 C25 -58.3(3)
P1 C21 C26 C25 172.13(19)
O2 B1 C31 C32 104.8(3)
C51 B1 C31 C32 -139.0(2)
C41 B1 C31 C32 -17.1(3)
O2 B1 C31 C36 -70.9(3)
C51 B1 C31 C36 45.2(3)
C41 B1 C31 C36 167.1(2)
C36 C31 C32 F32 176.4(2)
B1 C31 C32 F32 0.3(4)
C36 C31 C32 C33 -2.8(4)
B1 C31 C32 C33 -178.9(2)
F32 C32 C33 F33 0.1(4)
C31 C32 C33 F33 179.4(2)
F32 C32 C33 C34 -178.8(2)
C31 C32 C33 C34 0.5(4)
F33 C33 C34 F34 1.8(4)
C32 C33 C34 F34 -179.3(2)
F33 C33 C34 C35 -177.6(3)
C32 C33 C34 C35 1.3(4)
F34 C34 C35 F35 -1.4(4)
C33 C34 C35 F35 178.0(2)
F34 C34 C35 C36 -179.9(2)
C33 C34 C35 C36 -0.5(4)
F35 C35 C36 F36 -1.4(4)
C34 C35 C36 F36 177.0(2)
F35 C35 C36 C31 179.3(2)
C34 C35 C36 C31 -2.2(4)
C32 C31 C36 F36 -175.5(2)
B1 C31 C36 F36 0.8(3)
C32 C31 C36 C35 3.7(4)
B1 C31 C36 C35 180.0(2)
O2 B1 C41 C42 -8.5(3)
C51 B1 C41 C42 -121.2(3)
C31 B1 C41 C42 111.8(3)
O2 B1 C41 C46 170.2(2)
C51 B1 C41 C46 57.5(3)
C31 B1 C41 C46 -69.5(3)
C46 C41 C42 F42 178.4(3)
B1 C41 C42 F42 -2.8(4)
C46 C41 C42 C43 -0.5(4)
B1 C41 C42 C43 178.2(3)
F42 C42 C43 F43 1.0(4)
C41 C42 C43 F43 180.0(3)
F42 C42 C43 C44 -179.5(3)
C41 C42 C43 C44 -0.5(5)
F43 C43 C44 F44 -0.5(5)
C42 C43 C44 F44 -180.0(3)
F43 C43 C44 C45 -179.5(3)
C42 C43 C44 C45 1.0(5)
F44 C44 C45 F45 -0.3(5)
C43 C44 C45 F45 178.7(3)
F44 C44 C45 C46 -179.4(3)
C43 C44 C45 C46 -0.4(5)
F45 C45 C46 F46 -1.1(4)
C44 C45 C46 F46 178.0(3)
F45 C45 C46 C41 -179.8(3)
C44 C45 C46 C41 -0.8(4)
C42 C41 C46 F46 -177.6(2)
B1 C41 C46 F46 3.6(3)
C42 C41 C46 C45 1.2(4)
B1 C41 C46 C45 -177.7(3)
O2 B1 C51 C52 135.3(2)
C41 B1 C51 C52 -107.9(3)
C31 B1 C51 C52 17.3(3)
O2 B1 C51 C56 -47.3(3)
C41 B1 C51 C56 69.5(3)
C31 B1 C51 C56 -165.3(2)
C56 C51 C52 F52 -176.0(2)
B1 C51 C52 F52 1.6(4)
C56 C51 C52 C53 3.0(4)
B1 C51 C52 C53 -179.5(2)
F52 C52 C53 F53 -1.5(4)
C51 C52 C53 F53 179.5(2)
F52 C52 C53 C54 177.5(3)
C51 C52 C53 C54 -1.5(4)
F53 C53 C54 F54 -0.3(4)
C52 C53 C54 F54 -179.4(3)
F53 C53 C54 C55 178.3(3)
C52 C53 C54 C55 -0.7(4)
F54 C54 C55 F55 -0.3(4)
C53 C54 C55 F55 -179.0(3)
F54 C54 C55 C56 179.7(3)
C53 C54 C55 C56 1.0(4)
F55 C55 C56 F56 1.7(4)
C54 C55 C56 F56 -178.3(2)
F55 C55 C56 C51 -179.2(2)
C54 C55 C56 C51 0.8(4)
C52 C51 C56 F56 176.4(2)
B1 C51 C56 F56 -1.4(3)
C52 C51 C56 C55 -2.7(4)
B1 C51 C56 C55 179.5(2)

loop_
_platon_squeeze_void_nr
_platon_squeeze_void_average_x
_platon_squeeze_void_average_y
_platon_squeeze_void_average_z
_platon_squeeze_void_volume
_platon_squeeze_void_count_electrons
_platon_squeeze_void_content
1 -0.011 0.000 0.000 222 50 ' '
